data_8000548
loop_
_publ_author_name
'Du, Sijia'
'Ma, Suqian'
'Xu, Bin'
'Tian, Wenjing'

_publ_section_title
;
 Optical Waveguide and Photoluminescent Polarization in Organic Cocrystal
 Polymorphs.
;
_journal_issue 38
_journal_name_full 'The journal of physical chemistry letters'
_journal_page_first 9233
_journal_page_last 9238
_journal_paper_doi 10.1021/acs.jpclett.1c02726
_journal_volume 12
_journal_year 2021
_chemical_formula_moiety 'C6 F3 I3, C14 H10 N'
_chemical_formula_sum 'C20 H10 F3 I3 N'
_chemical_formula_weight 701.99
_space_group_crystal_system monoclinic
_space_group_IT_number 14
_space_group_name_Hall '-P 2yn'
_space_group_name_H-M_alt 'P 1 21/n 1'
_atom_sites_solution_hydrogens geom
_atom_sites_solution_primary dual
_audit_creation_date 2020-07-14
_audit_creation_method
;
Olex2 1.2
(compiled 2016.09.09 svn.r3337 for OlexSys, GUI svn.r5227)
;
_cell_angle_alpha 90
_cell_angle_beta 92.192(5)
_cell_angle_gamma 90
_cell_formula_units_Z 4
_cell_length_a 5.0705(7)
_cell_length_b 37.539(5)
_cell_length_c 10.7938(16)
_cell_measurement_reflns_used 9921
_cell_measurement_temperature 98(2)
_cell_measurement_theta_max 26.057
_cell_measurement_theta_min 2.877
_cell_volume 2053.0(5)
_computing_cell_refinement 'SAINT V8.40A (?, 2016)'
_computing_data_reduction 'SAINT V8.40A (?, 2016)'
_computing_molecular_graphics 'Olex2 (Dolomanov et al., 2009)'
_computing_publication_material 'Olex2 (Dolomanov et al., 2009)'
_computing_structure_refinement 'ShelXL (Sheldrick, 2015)'
_computing_structure_solution 'ShelXT (Sheldrick, 2015)'
_diffrn_ambient_temperature 98.0
_diffrn_measured_fraction_theta_full 0.998
_diffrn_measured_fraction_theta_max 0.997
_diffrn_measurement_device_type 'CCD area detector'
_diffrn_radiation_type MoK\a
_diffrn_radiation_wavelength 0.71076
_diffrn_reflns_av_R_equivalents 0.0895
_diffrn_reflns_av_unetI/netI 0.0503
_diffrn_reflns_Laue_measured_fraction_full 0.998
_diffrn_reflns_Laue_measured_fraction_max 0.997
_diffrn_reflns_limit_h_max 5
_diffrn_reflns_limit_h_min -6
_diffrn_reflns_limit_k_max 47
_diffrn_reflns_limit_k_min -47
_diffrn_reflns_limit_l_max 13
_diffrn_reflns_limit_l_min -13
_diffrn_reflns_number 35625
_diffrn_reflns_point_group_measured_fraction_full 0.998
_diffrn_reflns_point_group_measured_fraction_max 0.997
_diffrn_reflns_theta_full 25.243
_diffrn_reflns_theta_max 26.744
_diffrn_reflns_theta_min 2.877
_exptl_absorpt_coefficient_mu 4.598
_exptl_crystal_density_diffrn 2.271
_exptl_crystal_description Rod
_exptl_crystal_F_000 1292
_refine_diff_density_max 1.033
_refine_diff_density_min -1.096
_refine_diff_density_rms 0.127
_refine_ls_extinction_method none
_refine_ls_goodness_of_fit_ref 1.113
_refine_ls_hydrogen_treatment constr
_refine_ls_matrix_type full
_refine_ls_number_parameters 244
_refine_ls_number_reflns 4363
_refine_ls_number_restraints 0
_refine_ls_restrained_S_all 1.113
_refine_ls_R_factor_all 0.0723
_refine_ls_R_factor_gt 0.0417
_refine_ls_shift/su_max 0.002
_refine_ls_shift/su_mean 0.000
_refine_ls_structure_factor_coef Fsqd
_refine_ls_weighting_details 'w=1/[\s^2^(Fo^2^)+8.7460P] where P=(Fo^2^+2Fc^2^)/3'
_refine_ls_weighting_scheme calc
_refine_ls_wR_factor_gt 0.0824
_refine_ls_wR_factor_ref 0.0950
_reflns_Friedel_coverage 0.000
_reflns_number_gt 3167
_reflns_number_total 4363
_reflns_threshold_expression 'I > 2\s(I)'
_cod_data_source_file jz1c02726_si_003.cif
_cod_data_source_block mo_dsj_0714_2_0m
_cod_database_code 8000548
_shelx_space_group_comment
;
The symmetry employed for this shelxl refinement is uniquely defined
by the following loop, which should always be used as a source of
symmetry information in preference to the above space-group names.
They are only intended as comments.
;
_olex2_refinement_description
;
1. Fixed Uiso
 At 1.2 times of:
  All C(H) groups
2.a Aromatic/amide H refined with riding coordinates:
 C8(H8), C6(H6), C14(H14), C13(H13), C12(H12), C3(H3), C1(H1), C2(H2), C9(H9),
 C11(H11)
;
_shelx_shelxl_version_number 2014/7
_olex2_submission_special_instructions 'No special instructions were received'

loop_
_space_group_symop_operation_xyz
'x, y, z'
'-x+1/2, y+1/2, -z+1/2'
'-x, -y, -z'
'x-1/2, -y-1/2, z-1/2'

loop_
_atom_site_label
_atom_site_type_symbol
_atom_site_fract_x
_atom_site_fract_y
_atom_site_fract_z
_atom_site_U_iso_or_equiv
_atom_site_adp_type
_atom_site_occupancy
_atom_site_site_symmetry_order
_atom_site_calc_flag
_atom_site_refinement_flags_posn
_atom_site_refinement_flags_adp
_atom_site_refinement_flags_occupancy
_atom_site_disorder_assembly
_atom_site_disorder_group
I1 I 0.71954(10) 0.65447(2) 0.19254(4) 0.04793(14) Uani 1 1 d . . . . .
I2 I 1.46531(12) 0.58318(2) -0.15565(5) 0.05698(16) Uani 1 1 d . . . . .
I3 I 1.32827(14) 0.74219(2) -0.17094(6) 0.0728(2) Uani 1 1 d . . . . .
F3 F 1.5265(9) 0.66434(11) -0.2254(4) 0.0621(12) Uani 1 1 d . . . . .
F2 F 1.0460(9) 0.59593(10) 0.0498(4) 0.0589(11) Uani 1 1 d . . . . .
F1 F 0.9412(10) 0.71987(10) 0.0376(4) 0.0646(13) Uani 1 1 d . . . . .
N1 N 0.3751(12) 0.64954(15) 0.3895(6) 0.0500(15) Uani 1 1 d . . . . .
C7 C -0.3164(13) 0.52791(15) 0.4799(6) 0.0393(15) Uani 1 1 d . . . . .
C5 C -0.3280(13) 0.51186(15) 0.5977(6) 0.0384(15) Uani 1 1 d . . . . .
C4 C -0.5136(13) 0.48400(15) 0.6177(6) 0.0395(15) Uani 1 1 d . . . . .
C16 C 0.9852(14) 0.65766(18) 0.0466(6) 0.0427(15) Uani 1 1 d . . . . .
C18 C 1.2826(14) 0.62902(17) -0.0915(6) 0.0424(16) Uani 1 1 d . . . . .
C20 C 1.2320(15) 0.69294(17) -0.0968(6) 0.0447(16) Uani 1 1 d . . . . .
C10 C 0.0362(13) 0.61915(16) 0.4964(6) 0.0385(15) Uani 1 1 d . . . . .
C19 C 1.3444(15) 0.66170(17) -0.1385(6) 0.0442(16) Uani 1 1 d . . . . .
C15 C 1.0520(15) 0.68985(17) -0.0052(6) 0.0454(16) Uani 1 1 d . . . . .
C8 C -0.1332(14) 0.55805(16) 0.4563(7) 0.0440(16) Uani 1 1 d . . . . .
H8 H -0.0107 0.5552 0.3926 0.053 Uiso 1 1 calc R . . . .
C17 C 1.1028(14) 0.62795(17) 0.0006(6) 0.0426(16) Uani 1 1 d . . . . .
C6 C -0.1474(15) 0.52148(16) 0.6974(7) 0.0464(17) Uani 1 1 d . . . . .
H6 H -0.0179 0.5392 0.6842 0.056 Uiso 1 1 calc R . . . .
C14 C 0.2359(14) 0.62004(17) 0.4142(7) 0.0449(16) Uani 1 1 d . . . . .
H14 H 0.2781 0.5986 0.3723 0.054 Uiso 1 1 calc R . . . .
C13 C 0.3180(16) 0.67914(19) 0.4504(8) 0.057(2) Uani 1 1 d . . . . .
H13 H 0.4156 0.7002 0.4350 0.069 Uiso 1 1 calc R . . . .
C12 C 0.1247(17) 0.68029(18) 0.5338(7) 0.0549(19) Uani 1 1 d . . . . .
H12 H 0.0877 0.7020 0.5747 0.066 Uiso 1 1 calc R . . . .
C3 C -0.5154(16) 0.46848(17) 0.7394(7) 0.0510(19) Uani 1 1 d . . . . .
H3 H -0.6399 0.4503 0.7555 0.061 Uiso 1 1 calc R . . . .
C1 C -0.1579(17) 0.50569(19) 0.8105(7) 0.057(2) Uani 1 1 d . . . . .
H1 H -0.0383 0.5127 0.8759 0.068 Uiso 1 1 calc R . . . .
C2 C -0.3471(18) 0.47888(19) 0.8305(7) 0.058(2) Uani 1 1 d . . . . .
H2 H -0.3548 0.4681 0.9099 0.070 Uiso 1 1 calc R . . . .
C9 C -0.1301(15) 0.58796(17) 0.5174(7) 0.0490(18) Uani 1 1 d . . . . .
H9 H -0.2491 0.5898 0.5830 0.059 Uiso 1 1 calc R . . . .
C11 C -0.0163(16) 0.65056(17) 0.5594(7) 0.0496(18) Uani 1 1 d . . . . .
H11 H -0.1487 0.6512 0.6193 0.060 Uiso 1 1 calc R . . . .

loop_
_atom_site_aniso_label
_atom_site_aniso_U_11
_atom_site_aniso_U_22
_atom_site_aniso_U_33
_atom_site_aniso_U_23
_atom_site_aniso_U_13
_atom_site_aniso_U_12
I1 0.0374(3) 0.0616(3) 0.0452(3) 0.0023(2) 0.00719(19) -0.0022(2)
I2 0.0678(4) 0.0449(3) 0.0589(3) -0.0068(2) 0.0108(3) 0.0094(2)
I3 0.1000(5) 0.0428(3) 0.0778(4) 0.0035(3) 0.0303(4) -0.0073(3)
F3 0.072(3) 0.058(3) 0.058(3) 0.002(2) 0.035(2) 0.002(2)
F2 0.064(3) 0.047(2) 0.066(3) 0.012(2) 0.016(2) 0.000(2)
F1 0.080(3) 0.048(2) 0.068(3) -0.007(2) 0.027(3) 0.013(2)
N1 0.036(3) 0.053(4) 0.061(4) 0.004(3) 0.012(3) -0.010(3)
C7 0.037(4) 0.031(3) 0.051(4) -0.001(3) 0.008(3) -0.001(3)
C5 0.037(4) 0.028(3) 0.051(4) 0.001(3) 0.004(3) 0.004(3)
C4 0.036(4) 0.030(3) 0.053(4) 0.001(3) 0.013(3) 0.005(3)
C16 0.038(4) 0.051(4) 0.039(4) -0.001(3) 0.006(3) 0.001(3)
C18 0.046(4) 0.042(3) 0.040(4) -0.005(3) 0.004(3) 0.005(3)
C20 0.051(5) 0.042(4) 0.042(4) 0.002(3) 0.010(3) 0.003(3)
C10 0.037(4) 0.037(3) 0.042(4) 0.005(3) 0.006(3) 0.000(3)
C19 0.052(5) 0.041(3) 0.040(4) 0.000(3) 0.009(3) -0.001(3)
C15 0.049(5) 0.041(4) 0.046(4) -0.005(3) 0.010(3) 0.003(3)
C8 0.037(4) 0.037(3) 0.058(4) 0.005(3) 0.017(3) -0.003(3)
C17 0.044(4) 0.041(4) 0.043(4) 0.002(3) -0.001(3) -0.002(3)
C6 0.045(4) 0.034(3) 0.061(5) 0.000(3) 0.001(3) 0.002(3)
C14 0.041(4) 0.037(3) 0.057(4) 0.001(3) 0.007(3) -0.002(3)
C13 0.052(5) 0.043(4) 0.077(6) 0.012(4) 0.004(4) -0.018(3)
C12 0.062(5) 0.039(4) 0.063(5) -0.005(3) 0.005(4) -0.005(3)
C3 0.058(5) 0.037(3) 0.059(5) 0.014(3) 0.014(4) -0.002(3)
C1 0.064(6) 0.050(4) 0.056(5) -0.005(4) -0.009(4) 0.008(4)
C2 0.075(6) 0.048(4) 0.052(5) 0.008(4) 0.002(4) 0.002(4)
C9 0.044(4) 0.045(4) 0.059(5) 0.004(3) 0.016(4) -0.006(3)
C11 0.059(5) 0.043(4) 0.048(4) 0.003(3) 0.015(4) -0.002(3)

loop_
_atom_type_symbol
_atom_type_description
_atom_type_scat_dispersion_real
_atom_type_scat_dispersion_imag
_atom_type_scat_source
C C 0.0033 0.0016 'International Tables Vol C Tables 4.2.6.8 and 6.1.1.4'
H H 0.0000 0.0000 'International Tables Vol C Tables 4.2.6.8 and 6.1.1.4'
F F 0.0171 0.0103 'International Tables Vol C Tables 4.2.6.8 and 6.1.1.4'
I I -0.4742 1.8119 'International Tables Vol C Tables 4.2.6.8 and 6.1.1.4'
N N 0.0061 0.0033 'International Tables Vol C Tables 4.2.6.8 and 6.1.1.4'

loop_
_geom_angle_atom_site_label_1
_geom_angle_atom_site_label_2
_geom_angle_atom_site_label_3
_geom_angle
_geom_angle_site_symmetry_1
_geom_angle_site_symmetry_3
_geom_angle_publ_flag
C13 N1 C14 117.7(6) . . ?
C5 C7 C8 121.7(6) . . ?
C4 C7 C5 119.5(6) 3_466 . ?
C4 C7 C8 118.7(6) 3_466 . ?
C7 C5 C4 119.9(6) . . ?
C7 C5 C6 121.4(6) . . ?
C4 C5 C6 118.5(6) . . ?
C7 C4 C5 120.5(6) 3_466 . ?
C7 C4 C3 122.0(6) 3_466 . ?
C5 C4 C3 117.5(6) . . ?
C15 C16 I1 121.7(5) . . ?
C17 C16 I1 121.6(5) . . ?
C17 C16 C15 116.8(6) . . ?
C19 C18 I2 120.4(5) . . ?
C19 C18 C17 117.5(6) . . ?
C17 C18 I2 122.1(5) . . ?
C19 C20 I3 121.4(5) . . ?
C15 C20 I3 121.5(5) . . ?
C15 C20 C19 117.0(6) . . ?
C14 C10 C9 124.2(6) . . ?
C14 C10 C11 117.1(6) . . ?
C11 C10 C9 118.6(6) . . ?
F3 C19 C18 119.8(6) . . ?
F3 C19 C20 117.8(6) . . ?
C18 C19 C20 122.4(6) . . ?
F1 C15 C16 118.8(6) . . ?
F1 C15 C20 118.2(6) . . ?
C20 C15 C16 123.0(6) . . ?
C7 C8 H8 117.9 . . ?
C9 C8 C7 124.3(6) . . ?
C9 C8 H8 117.9 . . ?
F2 C17 C16 118.7(6) . . ?
F2 C17 C18 117.9(6) . . ?
C16 C17 C18 123.3(6) . . ?
C5 C6 H6 119.4 . . ?
C1 C6 C5 121.2(7) . . ?
C1 C6 H6 119.4 . . ?
N1 C14 C10 123.6(6) . . ?
N1 C14 H14 118.2 . . ?
C10 C14 H14 118.2 . . ?
N1 C13 H13 118.9 . . ?
N1 C13 C12 122.1(6) . . ?
C12 C13 H13 118.9 . . ?
C13 C12 H12 119.8 . . ?
C13 C12 C11 120.5(7) . . ?
C11 C12 H12 119.8 . . ?
C4 C3 H3 119.1 . . ?
C2 C3 C4 121.9(7) . . ?
C2 C3 H3 119.1 . . ?
C6 C1 H1 120.1 . . ?
C6 C1 C2 119.8(7) . . ?
C2 C1 H1 120.1 . . ?
C3 C2 C1 121.0(7) . . ?
C3 C2 H2 119.5 . . ?
C1 C2 H2 119.5 . . ?
C10 C9 H9 116.3 . . ?
C8 C9 C10 127.3(7) . . ?
C8 C9 H9 116.3 . . ?
C10 C11 H11 120.5 . . ?
C12 C11 C10 119.0(7) . . ?
C12 C11 H11 120.5 . . ?

loop_
_geom_bond_atom_site_label_1
_geom_bond_atom_site_label_2
_geom_bond_distance
_geom_bond_site_symmetry_2
_geom_bond_publ_flag
I1 C16 2.115(7) . ?
I2 C18 2.085(6) . ?
I3 C20 2.080(6) . ?
F3 C19 1.345(8) . ?
F2 C17 1.350(7) . ?
F1 C15 1.349(7) . ?
N1 C14 1.346(8) . ?
N1 C13 1.328(9) . ?
C7 C5 1.411(9) . ?
C7 C4 1.408(9) 3_466 ?
C7 C8 1.492(8) . ?
C5 C4 1.428(9) . ?
C5 C6 1.432(10) . ?
C4 C7 1.408(9) 3_466 ?
C4 C3 1.438(9) . ?
C16 C15 1.379(9) . ?
C16 C17 1.367(9) . ?
C18 C19 1.369(9) . ?
C18 C17 1.375(10) . ?
C20 C19 1.386(9) . ?
C20 C15 1.376(9) . ?
C10 C14 1.372(9) . ?
C10 C9 1.466(9) . ?
C10 C11 1.392(9) . ?
C8 H8 0.9500 . ?
C8 C9 1.302(9) . ?
C6 H6 0.9500 . ?
C6 C1 1.360(10) . ?
C14 H14 0.9500 . ?
C13 H13 0.9500 . ?
C13 C12 1.357(11) . ?
C12 H12 0.9500 . ?
C12 C11 1.359(10) . ?
C3 H3 0.9500 . ?
C3 C2 1.335(11) . ?
C1 H1 0.9500 . ?
C1 C2 1.413(11) . ?
C2 H2 0.9500 . ?
C9 H9 0.9500 . ?
C11 H11 0.9500 . ?

loop_
_geom_torsion_atom_site_label_1
_geom_torsion_atom_site_label_2
_geom_torsion_atom_site_label_3
_geom_torsion_atom_site_label_4
_geom_torsion
_geom_torsion_site_symmetry_1
_geom_torsion_site_symmetry_2
_geom_torsion_site_symmetry_3
_geom_torsion_site_symmetry_4
_geom_torsion_publ_flag
I1 C16 C15 F1 -1.0(10) . . . . ?
I1 C16 C15 C20 177.3(6) . . . . ?
I1 C16 C17 F2 0.3(9) . . . . ?
I1 C16 C17 C18 -177.9(6) . . . . ?
I2 C18 C19 F3 -0.8(10) . . . . ?
I2 C18 C19 C20 -178.6(6) . . . . ?
I2 C18 C17 F2 0.1(9) . . . . ?
I2 C18 C17 C16 178.3(5) . . . . ?
I3 C20 C19 F3 2.6(10) . . . . ?
I3 C20 C19 C18 -179.6(6) . . . . ?
I3 C20 C15 F1 -1.2(10) . . . . ?
I3 C20 C15 C16 -179.5(6) . . . . ?
N1 C13 C12 C11 0.9(13) . . . . ?
C7 C5 C4 C7 0.7(10) . . . 3_466 ?
C7 C5 C4 C3 179.6(6) . . . . ?
C7 C5 C6 C1 -179.4(6) . . . . ?
C7 C4 C3 C2 177.4(7) 3_466 . . . ?
C7 C8 C9 C10 -177.4(7) . . . . ?
C5 C7 C8 C9 -56.9(10) . . . . ?
C5 C4 C3 C2 -1.5(10) . . . . ?
C5 C6 C1 C2 1.0(11) . . . . ?
C4 C7 C5 C4 -0.7(10) 3_466 . . . ?
C4 C7 C5 C6 175.8(6) 3_466 . . . ?
C4 C7 C8 C9 121.3(8) 3_466 . . . ?
C4 C5 C6 C1 -2.8(10) . . . . ?
C4 C3 C2 C1 -0.3(12) . . . . ?
C19 C18 C17 F2 -178.2(6) . . . . ?
C19 C18 C17 C16 0.0(11) . . . . ?
C19 C20 C15 F1 179.5(7) . . . . ?
C19 C20 C15 C16 1.2(12) . . . . ?
C15 C16 C17 F2 179.1(6) . . . . ?
C15 C16 C17 C18 0.9(11) . . . . ?
C15 C20 C19 F3 -178.1(7) . . . . ?
C15 C20 C19 C18 -0.3(12) . . . . ?
C8 C7 C5 C4 177.5(6) . . . . ?
C8 C7 C5 C6 -5.9(9) . . . . ?
C17 C16 C15 F1 -179.8(6) . . . . ?
C17 C16 C15 C20 -1.5(11) . . . . ?
C17 C18 C19 F3 177.5(7) . . . . ?
C17 C18 C19 C20 -0.3(11) . . . . ?
C6 C5 C4 C7 -175.9(6) . . . 3_466 ?
C6 C5 C4 C3 3.0(9) . . . . ?
C6 C1 C2 C3 0.6(12) . . . . ?
C14 N1 C13 C12 -0.7(12) . . . . ?
C14 C10 C9 C8 -6.6(12) . . . . ?
C14 C10 C11 C12 2.0(11) . . . . ?
C13 N1 C14 C10 1.3(11) . . . . ?
C13 C12 C11 C10 -1.6(12) . . . . ?
C9 C10 C14 N1 175.3(7) . . . . ?
C9 C10 C11 C12 -175.4(7) . . . . ?
C11 C10 C14 N1 -2.0(11) . . . . ?
C11 C10 C9 C8 170.7(8) . . . . ?
